data_4308203
loop_
_publ_author_name
'Volodymyr Smetana'
'Volodymyr Babizhetskyy'
'Grigori V. Vajenine'
'Constantin Hoch'
'Arndt Simon'

_publ_section_title
;
Double-Icosahedral Li Clusters in a New Binary Compound Ba19Li44: A
Reinvestigation of the Ba-Li Phase Diagram
;
_journal_name_full 'Inorganic Chemistry'
_journal_page_first 5425
_journal_page_last 5428
_journal_paper_doi 10.1021/ic070249i
_journal_volume 46
_journal_year 2007
_chemical_formula_sum 'Ba19 Li44'
_chemical_formula_weight 2914.82
_chemical_name_systematic
;
 ?
;
_space_group_IT_number 122
_symmetry_cell_setting tetragonal
_symmetry_space_group_name_Hall 'I -4 2bw'
_symmetry_space_group_name_H-M 'I -4 2 d'
_atom_sites_solution_hydrogens geom
_atom_sites_solution_primary direct
_atom_sites_solution_secondary difmap
_audit_creation_method SHELXL-97
_cell_angle_alpha 90.00
_cell_angle_beta 90.00
_cell_angle_gamma 90.00
_cell_formula_units_Z 4
_cell_length_a 16.3911(5)
_cell_length_b 16.3911(5)
_cell_length_c 32.7120(10)
_cell_measurement_temperature 293(2)
_cell_volume 8788.7(5)
_computing_structure_refinement 'SHELXL-97 (Sheldrick, 1997)'
_diffrn_ambient_temperature 293(2)
_diffrn_measured_fraction_theta_full 0.989
_diffrn_measured_fraction_theta_max 0.989
_diffrn_radiation_monochromator graphite
_diffrn_radiation_source 'fine-focus sealed tube'
_diffrn_radiation_type MoK\a
_diffrn_radiation_wavelength 0.71073
_diffrn_reflns_av_R_equivalents 0.1008
_diffrn_reflns_av_sigmaI/netI 0.0871
_diffrn_reflns_limit_h_max 24
_diffrn_reflns_limit_h_min -24
_diffrn_reflns_limit_k_max 24
_diffrn_reflns_limit_k_min -24
_diffrn_reflns_limit_l_max 40
_diffrn_reflns_limit_l_min -48
_diffrn_reflns_number 51584
_diffrn_reflns_theta_full 32.03
_diffrn_reflns_theta_max 32.03
_diffrn_reflns_theta_min 2.15
_exptl_absorpt_coefficient_mu 8.349
_exptl_crystal_density_diffrn 2.203
_exptl_crystal_density_method 'not measured'
_exptl_crystal_F_000 4784
_refine_diff_density_max 1.429
_refine_diff_density_min -1.417
_refine_diff_density_rms 0.184
_refine_ls_abs_structure_details 'Flack H D (1983), Acta Cryst. A39, 876-881'
_refine_ls_abs_structure_Flack 0.03(9)
_refine_ls_extinction_coef 0.0000134(14)
_refine_ls_extinction_expression Fc^*^=kFc[1+0.001xFc^2^\l^3^/sin(2\q)]^-1/4^
_refine_ls_extinction_method SHELXL
_refine_ls_goodness_of_fit_ref 0.952
_refine_ls_hydrogen_treatment mixed
_refine_ls_matrix_type full
_refine_ls_number_parameters 89
_refine_ls_number_reflns 7569
_refine_ls_number_restraints 0
_refine_ls_restrained_S_all 0.952
_refine_ls_R_factor_all 0.0960
_refine_ls_R_factor_gt 0.0490
_refine_ls_shift/su_max 0.003
_refine_ls_shift/su_mean 0.000
_refine_ls_structure_factor_coef Fsqd
_refine_ls_weighting_details 'calc w=1/[\s^2^(Fo^2^)+(0.0000P)^2^+0.0000P] where P=(Fo^2^+2Fc^2^)/3'
_refine_ls_weighting_scheme calc
_refine_ls_wR_factor_gt 0.0439
_refine_ls_wR_factor_ref 0.0484
_reflns_number_gt 4572
_reflns_number_total 7569
_reflns_threshold_expression >2sigma(I)
_cod_data_source_file ic070249i-file001.cif
_cod_data_source_block bali2
_cod_depositor_comments
;

2022-02-21
Z value and formula fixed to values more according to usual
chemical conventions.                 miguel
;
_cod_original_formula_sum 'Ba76 Li176'
_cod_original_formula_weight 11659.28
_cod_original_formula_units_Z 1
_cod_database_code 4308203

loop_
_symmetry_equiv_pos_as_xyz
'x, y, z'
'y, -x, -z'
'-x, -y, z'
'-y, x, -z'
'x, -y+1/2, -z+1/4'
'-y+1/2, -x, z+3/4'
'-x, y+1/2, -z+1/4'
'y+1/2, x, z+3/4'
'x+1/2, y+1/2, z+1/2'
'y+1/2, -x+1/2, -z+1/2'
'-x+1/2, -y+1/2, z+1/2'
'-y+1/2, x+1/2, -z+1/2'
'x+1/2, -y+1, -z+3/4'
'-y+1, -x+1/2, z+5/4'
'-x+1/2, y+1, -z+3/4'
'y+1, x+1/2, z+5/4'

loop_
_atom_site_label
_atom_site_type_symbol
_atom_site_fract_x
_atom_site_fract_y
_atom_site_fract_z
_atom_site_U_iso_or_equiv
_atom_site_adp_type
_atom_site_occupancy
_atom_site_symmetry_multiplicity
_atom_site_calc_flag
_atom_site_refinement_flags
_atom_site_disorder_assembly
_atom_site_disorder_group
Ba1 Ba 0.5000 0.0000 0.2500 0.03298(19) Uani 1 4 d S . .
Ba2 Ba 0.0000 0.0000 0.095248(19) 0.03369(14) Uani 1 2 d S . .
Ba3 Ba 0.11195(3) 0.09593(3) 0.202038(17) 0.03169(13) Uani 1 1 d . . .
Ba4 Ba 0.41522(3) 0.10003(3) 0.050210(16) 0.03179(13) Uani 1 1 d . . .
Ba5 Ba 0.00431(4) 0.30881(3) 0.25100(2) 0.03324(11) Uani 1 1 d . . .
Ba6 Ba 0.35705(3) 0.34933(3) 0.074880(16) 0.03255(11) Uani 1 1 d . . .
Li1 Li 0.0097(13) 0.2500 0.1250 0.037(5) Uiso 1 2 d S . .
Li2 Li 0.5393(18) 0.2500 0.1250 0.066(8) Uiso 1 2 d S . .
Li3 Li 0.1723(11) 0.1708(11) 0.0844(5) 0.048(4) Uiso 1 1 d . . .
Li4 Li 0.2815(8) 0.5619(8) 0.0321(4) 0.026(3) Uiso 1 1 d . . .
Li5 Li 0.2340(9) 0.5191(9) 0.1307(5) 0.036(4) Uiso 1 1 d . . .
Li6 Li 0.1346(9) 0.1622(8) 0.3152(5) 0.040(3) Uiso 1 1 d . . .
Li7 Li 0.5727(8) 0.0626(8) 0.1434(4) 0.031(3) Uiso 1 1 d . . .
Li8 Li 0.2435(9) 0.2705(9) 0.2586(4) 0.043(3) Uiso 1 1 d . . .
Li9 Li 0.1158(9) 0.6376(9) 0.0683(5) 0.047(4) Uiso 1 1 d . . .
Li10 Li 0.1511(9) 0.6765(8) 0.1609(5) 0.046(4) Uiso 1 1 d . . .
Li11 Li 0.2874(9) 0.0752(9) 0.2830(5) 0.037(3) Uiso 1 1 d . . .
Li12 Li 0.2850(10) 0.6873(10) 0.0945(6) 0.056(4) Uiso 1 1 d . . .

loop_
_atom_site_aniso_label
_atom_site_aniso_U_11
_atom_site_aniso_U_22
_atom_site_aniso_U_33
_atom_site_aniso_U_23
_atom_site_aniso_U_13
_atom_site_aniso_U_12
Ba1 0.0329(3) 0.0329(3) 0.0332(5) 0.000 0.000 0.000
Ba2 0.0325(4) 0.0372(4) 0.0314(3) 0.000 0.000 0.0018(3)
Ba3 0.0301(3) 0.0332(3) 0.0318(3) -0.0022(2) 0.0008(2) 0.0005(2)
Ba4 0.0348(3) 0.0278(2) 0.0328(3) -0.0018(2) 0.0001(3) 0.0004(2)
Ba5 0.0337(2) 0.0304(2) 0.0356(3) -0.0004(3) -0.0034(2) 0.0004(3)
Ba6 0.0339(3) 0.0305(3) 0.0333(2) 0.0012(2) -0.0018(3) 0.0018(2)

loop_
_atom_type_symbol
_atom_type_description
_atom_type_scat_dispersion_real
_atom_type_scat_dispersion_imag
_atom_type_scat_source
Ba Ba -0.3244 2.2819 'International Tables Vol C Tables 4.2.6.8 and 6.1.1.4'
Li Li -0.0003 0.0001 'International Tables Vol C Tables 4.2.6.8 and 6.1.1.4'

loop_
_geom_angle_atom_site_label_1
_geom_angle_atom_site_label_2
_geom_angle_atom_site_label_3
_geom_angle
_geom_angle_site_symmetry_1
_geom_angle_site_symmetry_3
_geom_angle_publ_flag
Li7 Ba1 Li7 146.2(2) 3_655 12_545 ?
Li7 Ba1 Li7 146.2(2) 3_655 10 ?
Li7 Ba1 Li7 48.6(3) 12_545 10 ?
Li7 Ba1 Li7 48.6(3) 3_655 . ?
Li7 Ba1 Li7 146.2(2) 12_545 . ?
Li7 Ba1 Li7 146.2(2) 10 . ?
Li7 Ba1 Li11 95.0(3) 3_655 10 ?
Li7 Ba1 Li11 93.4(3) 12_545 10 ?
Li7 Ba1 Li11 116.8(3) 10 10 ?
Li7 Ba1 Li11 53.3(3) . 10 ?
Li7 Ba1 Li11 53.3(3) 3_655 12_545 ?
Li7 Ba1 Li11 116.8(3) 12_545 12_545 ?
Li7 Ba1 Li11 93.4(3) 10 12_545 ?
Li7 Ba1 Li11 95.0(3) . 12_545 ?
Li11 Ba1 Li11 147.4(5) 10 12_545 ?
Li7 Ba1 Li11 116.8(3) 3_655 3_655 ?
Li7 Ba1 Li11 95.0(3) 12_545 3_655 ?
Li7 Ba1 Li11 53.3(3) 10 3_655 ?
Li7 Ba1 Li11 93.4(3) . 3_655 ?
Li11 Ba1 Li11 94.51(13) 10 3_655 ?
Li11 Ba1 Li11 94.51(13) 12_545 3_655 ?
Li7 Ba1 Li11 93.4(3) 3_655 . ?
Li7 Ba1 Li11 53.3(3) 12_545 . ?
Li7 Ba1 Li11 95.0(3) 10 . ?
Li7 Ba1 Li11 116.8(3) . . ?
Li11 Ba1 Li11 94.51(13) 10 . ?
Li11 Ba1 Li11 94.51(13) 12_545 . ?
Li11 Ba1 Li11 147.4(5) 3_655 . ?
Li7 Ba1 Li4 52.7(3) 3_655 5 ?
Li7 Ba1 Li4 94.6(3) 12_545 5 ?
Li7 Ba1 Li4 114.5(3) 10 5 ?
Li7 Ba1 Li4 96.4(3) . 5 ?
Li11 Ba1 Li4 117.2(3) 10 5 ?
Li11 Ba1 Li4 52.4(3) 12_545 5 ?
Li11 Ba1 Li4 146.1(3) 3_655 5 ?
Li11 Ba1 Li4 47.3(3) . 5 ?
Li7 Ba1 Li4 114.5(3) 3_655 14_554 ?
Li7 Ba1 Li4 52.7(3) 12_545 14_554 ?
Li7 Ba1 Li4 96.4(3) 10 14_554 ?
Li7 Ba1 Li4 94.6(3) . 14_554 ?
Li11 Ba1 Li4 47.3(3) 10 14_554 ?
Li11 Ba1 Li4 146.1(3) 12_545 14_554 ?
Li11 Ba1 Li4 117.2(3) 3_655 14_554 ?
Li11 Ba1 Li4 52.4(3) . 14_554 ?
Li4 Ba1 Li4 94.22(11) 5 14_554 ?
Li7 Ba1 Li4 96.4(3) 3_655 7_645 ?
Li7 Ba1 Li4 114.5(3) 12_545 7_645 ?
Li7 Ba1 Li4 94.6(3) 10 7_645 ?
Li7 Ba1 Li4 52.7(3) . 7_645 ?
Li11 Ba1 Li4 52.4(3) 10 7_645 ?
Li11 Ba1 Li4 117.2(3) 12_545 7_645 ?
Li11 Ba1 Li4 47.3(3) 3_655 7_645 ?
Li11 Ba1 Li4 146.1(3) . 7_645 ?
Li4 Ba1 Li4 148.5(4) 5 7_645 ?
Li4 Ba1 Li4 94.22(11) 14_554 7_645 ?
Li7 Ba1 Li4 94.6(3) 3_655 16_444 ?
Li7 Ba1 Li4 96.4(3) 12_545 16_444 ?
Li7 Ba1 Li4 52.7(3) 10 16_444 ?
Li7 Ba1 Li4 114.5(3) . 16_444 ?
Li11 Ba1 Li4 146.1(3) 10 16_444 ?
Li11 Ba1 Li4 47.3(3) 12_545 16_444 ?
Li11 Ba1 Li4 52.4(3) 3_655 16_444 ?
Li11 Ba1 Li4 117.2(3) . 16_444 ?
Li4 Ba1 Li4 94.22(11) 5 16_444 ?
Li4 Ba1 Li4 148.5(4) 14_554 16_444 ?
Li4 Ba1 Li4 94.22(11) 7_645 16_444 ?
Li10 Ba2 Li10 174.0(5) 7_545 5 ?
Li10 Ba2 Li5 134.8(3) 7_545 5 ?
Li10 Ba2 Li5 46.8(3) 5 5 ?
Li10 Ba2 Li5 46.8(3) 7_545 7_545 ?
Li10 Ba2 Li5 134.8(3) 5 7_545 ?
Li5 Ba2 Li5 156.9(4) 5 7_545 ?
Li10 Ba2 Li3 93.9(4) 7_545 3 ?
Li10 Ba2 Li3 85.6(4) 5 3 ?
Li5 Ba2 Li3 130.7(4) 5 3 ?
Li5 Ba2 Li3 51.9(4) 7_545 3 ?
Li10 Ba2 Li3 85.6(4) 7_545 . ?
Li10 Ba2 Li3 93.9(4) 5 . ?
Li5 Ba2 Li3 51.9(4) 5 . ?
Li5 Ba2 Li3 130.7(4) 7_545 . ?
Li3 Ba2 Li3 169.8(4) 3 . ?
Li10 Ba2 Li9 46.8(3) 7_545 7_545 ?
Li10 Ba2 Li9 139.2(3) 5 7_545 ?
Li5 Ba2 Li9 111.1(3) 5 7_545 ?
Li5 Ba2 Li9 50.5(3) 7_545 7_545 ?
Li3 Ba2 Li9 96.9(4) 3 7_545 ?
Li3 Ba2 Li9 90.2(3) . 7_545 ?
Li10 Ba2 Li9 139.2(3) 7_545 5 ?
Li10 Ba2 Li9 46.8(3) 5 5 ?
Li5 Ba2 Li9 50.5(3) 5 5 ?
Li5 Ba2 Li9 111.1(3) 7_545 5 ?
Li3 Ba2 Li9 90.2(3) 3 5 ?
Li3 Ba2 Li9 96.9(4) . 5 ?
Li9 Ba2 Li9 92.4(4) 7_545 5 ?
Li10 Ba2 Ba3 92.4(2) 7_545 . ?
Li10 Ba2 Ba3 92.5(2) 5 . ?
Li5 Ba2 Ba3 56.2(2) 5 . ?
Li5 Ba2 Ba3 103.2(2) 7_545 . ?
Li3 Ba2 Ba3 129.6(2) 3 . ?
Li3 Ba2 Ba3 60.5(2) . . ?
Li9 Ba2 Ba3 55.0(2) 7_545 . ?
Li9 Ba2 Ba3 55.6(2) 5 . ?
Li10 Ba2 Ba3 92.5(2) 7_545 3 ?
Li10 Ba2 Ba3 92.4(2) 5 3 ?
Li5 Ba2 Ba3 103.2(2) 5 3 ?
Li5 Ba2 Ba3 56.2(2) 7_545 3 ?
Li3 Ba2 Ba3 60.5(2) 3 3 ?
Li3 Ba2 Ba3 129.6(2) . 3 ?
Li9 Ba2 Ba3 55.6(2) 7_545 3 ?
Li9 Ba2 Ba3 55.0(2) 5 3 ?
Ba3 Ba2 Ba3 69.349(16) . 3 ?
Li10 Ba2 Ba5 59.2(2) 7_545 8_454 ?
Li10 Ba2 Ba5 116.0(2) 5 8_454 ?
Li5 Ba2 Ba5 146.9(2) 5 8_454 ?
Li5 Ba2 Ba5 56.1(2) 7_545 8_454 ?
Li3 Ba2 Ba5 56.3(2) 3 8_454 ?
Li3 Ba2 Ba5 115.5(3) . 8_454 ?
Li9 Ba2 Ba5 98.4(2) 7_545 8_454 ?
Li9 Ba2 Ba5 145.6(2) 5 8_454 ?
Ba3 Ba2 Ba5 151.478(13) . 8_454 ?
Ba3 Ba2 Ba5 105.945(11) 3 8_454 ?
Li10 Ba2 Ba5 116.0(2) 7_545 6_554 ?
Li10 Ba2 Ba5 59.2(2) 5 6_554 ?
Li5 Ba2 Ba5 56.1(2) 5 6_554 ?
Li5 Ba2 Ba5 146.9(2) 7_545 6_554 ?
Li3 Ba2 Ba5 115.5(3) 3 6_554 ?
Li3 Ba2 Ba5 56.3(2) . 6_554 ?
Li9 Ba2 Ba5 145.6(2) 7_545 6_554 ?
Li9 Ba2 Ba5 98.4(2) 5 6_554 ?
Ba3 Ba2 Ba5 105.945(11) . 6_554 ?
Ba3 Ba2 Ba5 151.478(13) 3 6_554 ?
Ba5 Ba2 Ba5 90.95(2) 8_454 6_554 ?
Li4 Ba3 Li9 147.8(3) 5 7_545 ?
Li4 Ba3 Li5 52.4(3) 5 5 ?
Li9 Ba3 Li5 117.9(3) 7_545 5 ?
Li4 Ba3 Li6 89.4(3) 5 . ?
Li9 Ba3 Li6 102.0(3) 7_545 . ?
Li5 Ba3 Li6 139.2(3) 5 . ?
Li4 Ba3 Li9 49.2(3) 5 5 ?
Li9 Ba3 Li9 99.3(3) 7_545 5 ?
Li5 Ba3 Li9 52.4(3) 5 5 ?
Li6 Ba3 Li9 116.0(3) . 5 ?
Li4 Ba3 Li11 47.0(3) 5 . ?
Li9 Ba3 Li11 147.3(3) 7_545 . ?
Li5 Ba3 Li11 92.9(3) 5 . ?
Li6 Ba3 Li11 46.3(3) . . ?
Li9 Ba3 Li11 91.0(3) 5 . ?
Li4 Ba3 Li1 145.8(3) 5 . ?
Li9 Ba3 Li1 50.5(4) 7_545 . ?
Li5 Ba3 Li1 94.9(3) 5 . ?
Li6 Ba3 Li1 118.2(2) . . ?
Li9 Ba3 Li1 121.9(2) 5 . ?
Li11 Ba3 Li1 143.0(3) . . ?
Li4 Ba3 Li8 91.7(3) 5 . ?
Li9 Ba3 Li8 118.1(3) 7_545 . ?
Li5 Ba3 Li8 113.0(3) 5 . ?
Li6 Ba3 Li8 46.5(3) . . ?
Li9 Ba3 Li8 140.3(3) 5 . ?
Li11 Ba3 Li8 50.2(3) . . ?
Li1 Ba3 Li8 93.8(2) . . ?
Li4 Ba3 Li3 119.4(3) 5 5 ?
Li9 Ba3 Li3 91.0(3) 7_545 5 ?
Li5 Ba3 Li3 97.2(3) 5 5 ?
Li6 Ba3 Li3 89.6(3) . 5 ?
Li9 Ba3 Li3 149.3(3) 5 5 ?
Li11 Ba3 Li3 95.7(3) . 5 ?
Li1 Ba3 Li3 47.4(3) . 5 ?
Li8 Ba3 Li3 49.2(3) . 5 ?
Li4 Ba3 Li3 98.8(4) 5 . ?
Li9 Ba3 Li3 91.0(4) 7_545 . ?
Li5 Ba3 Li3 51.1(4) 5 . ?
Li6 Ba3 Li3 141.1(3) . . ?
Li9 Ba3 Li3 97.4(3) 5 . ?
Li11 Ba3 Li3 118.4(3) . . ?
Li1 Ba3 Li3 47.2(4) . . ?
Li8 Ba3 Li3 95.1(3) . . ?
Li3 Ba3 Li3 53.3(4) 5 . ?
Li4 Ba3 Ba6 58.67(19) 5 5 ?
Li9 Ba3 Ba6 148.3(2) 7_545 5 ?
Li5 Ba3 Ba6 57.5(2) 5 5 ?
Li6 Ba3 Ba6 92.8(2) . 5 ?
Li9 Ba3 Ba6 99.1(2) 5 5 ?
Li11 Ba3 Ba6 57.3(2) . 5 ?
Li1 Ba3 Ba6 97.8(3) . 5 ?
Li8 Ba3 Ba6 55.6(2) . 5 ?
Li3 Ba3 Ba6 60.9(2) 5 5 ?
Li3 Ba3 Ba6 61.1(2) . 5 ?
Li4 Ba3 Ba5 144.0(2) 5 . ?
Li9 Ba3 Ba5 60.9(2) 7_545 . ?
Li5 Ba3 Ba5 152.4(2) 5 . ?
Li6 Ba3 Ba5 56.4(2) . . ?
Li9 Ba3 Ba5 152.3(2) 5 . ?
Li11 Ba3 Ba5 97.0(2) . . ?
Li1 Ba3 Ba5 62.34(8) . . ?
Li8 Ba3 Ba5 57.54(19) . . ?
Li3 Ba3 Ba5 56.2(2) 5 . ?
Li3 Ba3 Ba5 101.9(3) . . ?
Ba6 Ba3 Ba5 107.566(15) 5 . ?
Li9 Ba4 Li8 49.2(3) 4_655 5 ?
Li9 Ba4 Li2 131.5(2) 4_655 . ?
Li8 Ba4 Li2 108.8(3) 5 . ?
Li9 Ba4 Li4 47.3(3) 4_655 4_655 ?
Li8 Ba4 Li4 49.9(3) 5 4_655 ?
Li2 Ba4 Li4 84.72(19) . 4_655 ?
Li9 Ba4 Li7 152.1(3) 4_655 . ?
Li8 Ba4 Li7 152.8(3) 5 . ?
Li2 Ba4 Li7 46.4(3) . . ?
Li4 Ba4 Li7 123.8(2) 4_655 . ?
Li9 Ba4 Li7 141.8(3) 4_655 3_655 ?
Li8 Ba4 Li7 137.9(3) 5 3_655 ?
Li2 Ba4 Li7 85.39(17) . 3_655 ?
Li4 Ba4 Li7 169.5(3) 4_655 3_655 ?
Li7 Ba4 Li7 45.7(3) . 3_655 ?
Li9 Ba4 Li11 87.5(3) 4_655 8_554 ?
Li8 Ba4 Li11 89.2(3) 5 8_554 ?
Li2 Ba4 Li11 45.4(3) . 8_554 ?
Li4 Ba4 Li11 44.9(2) 4_655 8_554 ?
Li7 Ba4 Li11 78.9(3) . 8_554 ?
Li7 Ba4 Li11 124.6(3) 3_655 8_554 ?
Li9 Ba4 Li6 96.4(3) 4_655 6_554 ?
Li8 Ba4 Li6 109.7(3) 5 6_554 ?
Li2 Ba4 Li6 131.3(2) . 6_554 ?
Li4 Ba4 Li6 143.6(3) 4_655 6_554 ?
Li7 Ba4 Li6 88.0(3) . 6_554 ?
Li7 Ba4 Li6 46.0(3) 3_655 6_554 ?
Li11 Ba4 Li6 157.9(3) 8_554 6_554 ?
Li9 Ba4 Li6 108.7(3) 4_655 8_554 ?
Li8 Ba4 Li6 132.3(3) 5 8_554 ?
Li2 Ba4 Li6 49.2(4) . 8_554 ?
Li4 Ba4 Li6 83.5(3) 4_655 8_554 ?
Li7 Ba4 Li6 45.8(3) . 8_554 ?
Li7 Ba4 Li6 87.3(3) 3_655 8_554 ?
Li11 Ba4 Li6 44.0(3) 8_554 8_554 ?
Li6 Ba4 Li6 114.9(2) 6_554 8_554 ?
Li9 Ba4 Ba6 94.2(2) 4_655 . ?
Li8 Ba4 Ba6 55.2(2) 5 . ?
Li2 Ba4 Ba6 54.1(3) . . ?
Li4 Ba4 Ba6 56.02(19) 4_655 . ?
Li7 Ba4 Ba6 98.33(19) . . ?
Li7 Ba4 Ba6 119.84(19) 3_655 . ?
Li11 Ba4 Ba6 56.6(2) 8_554 . ?
Li6 Ba4 Ba6 144.04(19) 6_554 . ?
Li6 Ba4 Ba6 93.7(2) 8_554 . ?
Li9 Ba4 Ba6 150.4(2) 4_655 5 ?
Li8 Ba4 Ba6 101.46(19) 5 5 ?
Li2 Ba4 Ba6 54.0(3) . 5 ?
Li4 Ba4 Ba6 121.05(19) 4_655 5 ?
Li7 Ba4 Ba6 56.70(19) . 5 ?
Li7 Ba4 Ba6 54.6(2) 3_655 5 ?
Li11 Ba4 Ba6 97.4(2) 8_554 5 ?
Li6 Ba4 Ba6 89.9(2) 6_554 5 ?
Li6 Ba4 Ba6 94.5(2) 8_554 5 ?
Ba6 Ba4 Ba6 65.434(13) . 5 ?
Li9 Ba4 Ba4 101.0(2) 4_655 3_655 ?
Li8 Ba4 Ba4 148.9(2) 5 3_655 ?
Li2 Ba4 Ba4 98.0(3) . 3_655 ?
Li4 Ba4 Ba4 120.19(19) 4_655 3_655 ?
Li7 Ba4 Ba4 58.1(2) . 3_655 ?
Li7 Ba4 Ba4 57.8(2) 3_655 3_655 ?
Li11 Ba4 Ba4 99.1(2) 8_554 3_655 ?
Li6 Ba4 Ba4 58.80(18) 6_554 3_655 ?
Li6 Ba4 Ba4 57.9(2) 8_554 3_655 ?
Ba6 Ba4 Ba4 150.90(2) . 3_655 ?
Ba6 Ba4 Ba4 106.988(9) 5 3_655 ?
Li6 Ba5 Li10 144.5(3) . 3_565 ?
Li6 Ba5 Li3 93.0(3) . 5 ?
Li10 Ba5 Li3 85.1(3) 3_565 5 ?
Li6 Ba5 Li5 46.9(3) . 10_455 ?
Li10 Ba5 Li5 142.5(3) 3_565 10_455 ?
Li3 Ba5 Li5 132.0(3) 5 10_455 ?
Li6 Ba5 Li8 116.6(3) . 10_455 ?
Li10 Ba5 Li8 47.0(3) 3_565 10_455 ?
Li3 Ba5 Li8 129.9(3) 5 10_455 ?
Li5 Ba5 Li8 95.7(3) 10_455 10_455 ?
Li6 Ba5 Li3 94.3(4) . 14_454 ?
Li10 Ba5 Li3 92.5(3) 3_565 14_454 ?
Li3 Ba5 Li3 170.5(3) 5 14_454 ?
Li5 Ba5 Li3 52.0(3) 10_455 14_454 ?
Li8 Ba5 Li3 50.9(3) 10_455 14_454 ?
Li6 Ba5 Li8 47.1(3) . . ?
Li10 Ba5 Li8 134.4(3) 3_565 . ?
Li3 Ba5 Li8 50.9(3) 5 . ?
Li5 Ba5 Li8 81.4(3) 10_455 . ?
Li8 Ba5 Li8 158.3(2) 10_455 . ?
Li3 Ba5 Li8 132.9(3) 14_454 . ?
Li6 Ba5 Li10 48.0(3) . 10_455 ?
Li10 Ba5 Li10 166.7(3) 3_565 10_455 ?
Li3 Ba5 Li10 90.2(3) 5 10_455 ?
Li5 Ba5 Li10 45.1(3) 10_455 10_455 ?
Li8 Ba5 Li10 139.7(3) 10_455 10_455 ?
Li3 Ba5 Li10 90.1(3) 14_454 10_455 ?
Li8 Ba5 Li10 45.6(3) . 10_455 ?
Li6 Ba5 Li9 98.1(3) . 7_545 ?
Li10 Ba5 Li9 46.6(3) 3_565 7_545 ?
Li3 Ba5 Li9 90.1(3) 5 7_545 ?
Li5 Ba5 Li9 116.7(3) 10_455 7_545 ?
Li8 Ba5 Li9 48.8(3) 10_455 7_545 ?
Li3 Ba5 Li9 94.9(3) 14_454 7_545 ?
Li8 Ba5 Li9 113.5(3) . 7_545 ?
Li10 Ba5 Li9 146.1(3) 10_455 7_545 ?
Li6 Ba5 Ba3 57.2(2) . . ?
Li10 Ba5 Ba3 92.1(2) 3_565 . ?
Li3 Ba5 Ba3 60.6(3) 5 . ?
Li5 Ba5 Ba3 101.5(2) 10_455 . ?
Li8 Ba5 Ba3 101.3(2) 10_455 . ?
Li3 Ba5 Ba3 128.8(3) 14_454 . ?
Li8 Ba5 Ba3 58.8(2) . . ?
Li10 Ba5 Ba3 96.4(2) 10_455 . ?
Li9 Ba5 Ba3 55.05(19) 7_545 . ?
Li6 Ba5 Ba4 59.3(2) . 14_454 ?
Li10 Ba5 Ba4 94.3(2) 3_565 14_454 ?
Li3 Ba5 Ba4 127.5(3) 5 14_454 ?
Li5 Ba5 Ba4 60.7(2) 10_455 14_454 ?
Li8 Ba5 Ba4 57.6(2) 10_455 14_454 ?
Li3 Ba5 Ba4 61.9(3) 14_454 14_454 ?
Li8 Ba5 Ba4 103.3(2) . 14_454 ?
Li10 Ba5 Ba4 98.4(2) 10_455 14_454 ?
Li9 Ba5 Ba4 56.0(2) 7_545 14_454 ?
Ba3 Ba5 Ba4 66.931(10) . 14_454 ?
Li6 Ba5 Ba2 94.1(2) . 14_454 ?
Li10 Ba5 Ba2 118.4(2) 3_565 14_454 ?
Li3 Ba5 Ba2 116.6(3) 5 14_454 ?
Li5 Ba5 Ba2 55.9(2) 10_455 14_454 ?
Li8 Ba5 Ba2 101.3(2) 10_455 14_454 ?
Li3 Ba5 Ba2 56.7(2) 14_454 14_454 ?
Li8 Ba5 Ba2 94.9(2) . 14_454 ?
Li10 Ba5 Ba2 53.3(2) 10_455 14_454 ?
Li9 Ba5 Ba2 150.0(2) 7_545 14_454 ?
Ba3 Ba5 Ba2 149.44(2) . 14_454 ?
Ba4 Ba5 Ba2 109.583(17) 14_454 14_454 ?
Li2 Ba6 Li7 92.2(2) . 7_655 ?
Li2 Ba6 Li8 118.1(2) . 5 ?
Li7 Ba6 Li8 143.6(3) 7_655 5 ?
Li2 Ba6 Li5 120.9(2) . . ?
Li7 Ba6 Li5 51.3(3) 7_655 . ?
Li8 Ba6 Li5 116.6(3) 5 . ?
Li2 Ba6 Li4 89.8(2) . 4_655 ?
Li7 Ba6 Li4 113.6(3) 7_655 4_655 ?
Li8 Ba6 Li4 51.9(3) 5 4_655 ?
Li5 Ba6 Li4 143.2(3) . 4_655 ?
Li2 Ba6 Li11 139.4(3) . 5 ?
Li7 Ba6 Li11 92.5(3) 7_655 5 ?
Li8 Ba6 Li11 51.6(3) 5 5 ?
Li5 Ba6 Li11 92.6(3) . 5 ?
Li4 Ba6 Li11 51.7(3) 4_655 5 ?
Li2 Ba6 Li4 141.4(3) . . ?
Li7 Ba6 Li4 52.0(3) 7_655 . ?
Li8 Ba6 Li4 92.7(3) 5 . ?
Li5 Ba6 Li4 51.2(3) . . ?
Li4 Ba6 Li4 92.3(2) 4_655 . ?
Li11 Ba6 Li4 46.4(3) 5 . ?
Li2 Ba6 Li7 48.5(3) . 5 ?
Li7 Ba6 Li7 47.7(3) 7_655 5 ?
Li8 Ba6 Li7 143.6(3) 5 5 ?
Li5 Ba6 Li7 94.5(3) . 5 ?
Li4 Ba6 Li7 92.0(2) 4_655 5 ?
Li11 Ba6 Li7 112.5(3) 5 5 ?
Li4 Ba6 Li7 92.9(3) . 5 ?
Li2 Ba6 Li11 47.6(3) . 8_554 ?
Li7 Ba6 Li11 93.2(3) 7_655 8_554 ?
Li8 Ba6 Li11 93.5(3) 5 8_554 ?
Li5 Ba6 Li11 144.4(3) . 8_554 ?
Li4 Ba6 Li11 46.4(3) 4_655 8_554 ?
Li11 Ba6 Li11 91.9(3) 5 8_554 ?
Li4 Ba6 Li11 112.7(2) . 8_554 ?
Li7 Ba6 Li11 51.5(3) 5 8_554 ?
Li2 Ba6 Ba1 93.8(3) . 5 ?
Li7 Ba6 Ba1 56.75(19) 7_655 5 ?
Li8 Ba6 Ba1 99.00(19) 5 5 ?
Li5 Ba6 Ba1 98.2(2) . 5 ?
Li4 Ba6 Ba1 56.91(18) 4_655 5 ?
Li11 Ba6 Ba1 56.6(2) 5 5 ?
Li4 Ba6 Ba1 56.59(19) . 5 ?
Li7 Ba6 Ba1 55.88(18) 5 5 ?
Li11 Ba6 Ba1 56.3(2) 8_554 5 ?
Li2 Ba6 Ba3 159.6(3) . 5 ?
Li7 Ba6 Ba3 98.58(18) 7_655 5 ?
Li8 Ba6 Ba3 59.9(2) 5 5 ?
Li5 Ba6 Ba3 56.7(2) . 5 ?
Li4 Ba6 Ba3 101.43(19) 4_655 5 ?
Li11 Ba6 Ba3 57.7(2) 5 5 ?
Li4 Ba6 Ba3 55.89(18) . 5 ?
Li7 Ba6 Ba3 146.08(18) 5 5 ?
Li11 Ba6 Ba3 147.5(2) 8_554 5 ?
Ba1 Ba6 Ba3 106.590(14) 5 5 ?
Li2 Ba6 Ba4 59.55(9) . . ?
Li7 Ba6 Ba4 149.13(18) 7_655 . ?
Li8 Ba6 Ba4 59.0(2) 5 . ?
Li5 Ba6 Ba4 152.6(2) . . ?
Li4 Ba6 Ba4 58.83(18) 4_655 . ?
Li11 Ba6 Ba4 101.4(2) 5 . ?
Li4 Ba6 Ba4 147.7(2) . . ?
Li7 Ba6 Ba4 101.47(17) 5 . ?
Li11 Ba6 Ba4 59.2(2) 8_554 . ?
Ba1 Ba6 Ba4 109.158(14) 5 . ?
Ba3 Ba6 Ba4 112.163(13) 5 . ?
Li10 Li1 Li10 65.1(7) 7_545 3_565 ?
Li10 Li1 Li3 177.5(6) 7_545 5 ?
Li10 Li1 Li3 112.6(3) 3_565 5 ?
Li10 Li1 Li3 112.6(3) 7_545 . ?
Li10 Li1 Li3 177.5(6) 3_565 . ?
Li3 Li1 Li3 69.8(7) 5 . ?
Li10 Li1 Li9 58.3(5) 7_545 7_545 ?
Li10 Li1 Li9 58.8(5) 3_565 7_545 ?
Li3 Li1 Li9 120.1(4) 5 7_545 ?
Li3 Li1 Li9 120.9(4) . 7_545 ?
Li10 Li1 Li9 58.8(5) 7_545 3_565 ?
Li10 Li1 Li9 58.3(5) 3_565 3_565 ?
Li3 Li1 Li9 120.9(4) 5 3_565 ?
Li3 Li1 Li9 120.1(4) . 3_565 ?
Li9 Li1 Li9 103.6(8) 7_545 3_565 ?
Li10 Li1 Ba3 110.6(3) 7_545 . ?
Li10 Li1 Ba3 111.4(3) 3_565 . ?
Li3 Li1 Ba3 69.3(4) 5 . ?
Li3 Li1 Ba3 69.9(4) . . ?
Li9 Li1 Ba3 63.4(2) 7_545 . ?
Li9 Li1 Ba3 166.9(6) 3_565 . ?
Li10 Li1 Ba3 111.4(3) 7_545 5 ?
Li10 Li1 Ba3 110.6(3) 3_565 5 ?
Li3 Li1 Ba3 69.9(4) 5 5 ?
Li3 Li1 Ba3 69.3(4) . 5 ?
Li9 Li1 Ba3 166.9(6) 7_545 5 ?
Li9 Li1 Ba3 63.4(2) 3_565 5 ?
Ba3 Li1 Ba3 129.7(6) . 5 ?
Li11 Li2 Li11 158.3(12) 10 8_554 ?
Li11 Li2 Li7 109.9(4) 10 5 ?
Li11 Li2 Li7 66.1(4) 8_554 5 ?
Li11 Li2 Li7 66.1(4) 10 . ?
Li11 Li2 Li7 109.9(4) 8_554 . ?
Li7 Li2 Li7 160.1(11) 5 . ?
Li11 Li2 Li12 58.0(5) 10 7_645 ?
Li11 Li2 Li12 101.1(8) 8_554 7_645 ?
Li7 Li2 Li12 102.3(8) 5 7_645 ?
Li7 Li2 Li12 58.5(5) . 7_645 ?
Li11 Li2 Li12 101.1(8) 10 3_665 ?
Li11 Li2 Li12 58.0(5) 8_554 3_665 ?
Li7 Li2 Li12 58.5(5) 5 3_665 ?
Li7 Li2 Li12 102.3(8) . 3_665 ?
Li12 Li2 Li12 52.9(8) 7_645 3_665 ?
Li11 Li2 Li6 56.1(4) 10 10 ?
Li11 Li2 Li6 109.5(7) 8_554 10 ?
Li7 Li2 Li6 57.8(4) 5 10 ?
Li7 Li2 Li6 109.1(7) . 10 ?
Li12 Li2 Li6 57.7(6) 7_645 10 ?
Li12 Li2 Li6 57.9(6) 3_665 10 ?
Li11 Li2 Li6 109.5(7) 10 8_554 ?
Li11 Li2 Li6 56.1(4) 8_554 8_554 ?
Li7 Li2 Li6 109.1(7) 5 8_554 ?
Li7 Li2 Li6 57.8(4) . 8_554 ?
Li12 Li2 Li6 57.9(6) 7_645 8_554 ?
Li12 Li2 Li6 57.7(6) 3_665 8_554 ?
Li6 Li2 Li6 107.0(10) 10 8_554 ?
Li11 Li2 Ba6 69.3(4) 10 5 ?
Li11 Li2 Ba6 130.6(7) 8_554 5 ?
Li7 Li2 Ba6 129.5(7) 5 5 ?
Li7 Li2 Ba6 68.7(4) . 5 ?
Li12 Li2 Ba6 115.8(3) 7_645 5 ?
Li12 Li2 Ba6 168.7(6) 3_665 5 ?
Li6 Li2 Ba6 117.4(3) 10 5 ?
Li6 Li2 Ba6 118.7(3) 8_554 5 ?
Li11 Li2 Ba6 130.6(7) 10 . ?
Li11 Li2 Ba6 69.3(4) 8_554 . ?
Li7 Li2 Ba6 68.7(4) 5 . ?
Li7 Li2 Ba6 129.5(7) . . ?
Li12 Li2 Ba6 168.7(6) 7_645 . ?
Li12 Li2 Ba6 115.8(3) 3_665 . ?
Li6 Li2 Ba6 118.7(3) 10 . ?
Li6 Li2 Ba6 117.4(3) 8_554 . ?
Ba6 Li2 Ba6 75.5(5) 5 . ?
Li11 Li2 Ba4 124.1(4) 10 . ?
Li11 Li2 Ba4 68.2(3) 8_554 . ?
Li7 Li2 Ba4 124.2(4) 5 . ?
Li7 Li2 Ba4 67.2(3) . . ?
Li12 Li2 Ba4 116.5(4) 7_645 . ?
Li12 Li2 Ba4 117.3(4) 3_665 . ?
Li6 Li2 Ba4 173.8(8) 10 . ?
Li6 Li2 Ba4 66.9(2) 8_554 . ?
Ba6 Li2 Ba4 66.5(4) 5 . ?
Ba6 Li2 Ba4 66.4(4) . . ?
Li11 Li2 Ba4 68.2(3) 10 5 ?
Li11 Li2 Ba4 124.1(4) 8_554 5 ?
Li7 Li2 Ba4 67.2(3) 5 5 ?
Li7 Li2 Ba4 124.2(4) . 5 ?
Li12 Li2 Ba4 117.3(4) 7_645 5 ?
Li12 Li2 Ba4 116.5(4) 3_665 5 ?
Li6 Li2 Ba4 66.9(2) 10 5 ?
Li6 Li2 Ba4 173.8(8) 8_554 5 ?
Ba6 Li2 Ba4 66.4(4) 5 5 ?
Ba6 Li2 Ba4 66.5(4) . 5 ?
Ba4 Li2 Ba4 119.2(7) . 5 ?
Li1 Li3 Li8 122.3(7) . 5 ?
Li1 Li3 Li5 117.7(5) . 5 ?
Li8 Li3 Li5 116.6(6) 5 5 ?
Li1 Li3 Ba5 71.5(4) . 5 ?
Li8 Li3 Ba5 65.2(4) 5 5 ?
Li5 Li3 Ba5 120.9(5) 5 5 ?
Li1 Li3 Ba5 129.3(5) . 6_554 ?
Li8 Li3 Ba5 64.1(4) 5 6_554 ?
Li5 Li3 Ba5 63.5(4) 5 6_554 ?
Ba5 Li3 Ba5 68.2(2) 5 6_554 ?
Li1 Li3 Ba2 70.4(3) . . ?
Li8 Li3 Ba2 121.4(5) 5 . ?
Li5 Li3 Ba2 63.1(4) 5 . ?
Ba5 Li3 Ba2 68.2(3) 5 . ?
Ba5 Li3 Ba2 67.0(2) 6_554 . ?
Li1 Li3 Ba3 63.3(4) . 5 ?
Li8 Li3 Ba3 63.9(4) 5 5 ?
Li5 Li3 Ba3 175.9(6) 5 5 ?
Ba5 Li3 Ba3 63.2(3) 5 5 ?
Ba5 Li3 Ba3 119.3(4) 6_554 5 ?
Ba2 Li3 Ba3 120.4(5) . 5 ?
Li1 Li3 Ba3 62.9(3) . . ?
Li8 Li3 Ba3 173.7(6) 5 . ?
Li5 Li3 Ba3 60.0(3) 5 . ?
Ba5 Li3 Ba3 121.0(4) 5 . ?
Ba5 Li3 Ba3 116.2(4) 6_554 . ?
Ba2 Li3 Ba3 62.8(2) . . ?
Ba3 Li3 Ba3 119.0(4) 5 . ?
Li12 Li4 Li11 176.8(7) . 5 ?
Li12 Li4 Li9 58.8(5) . . ?
Li11 Li4 Li9 124.1(6) 5 . ?
Li12 Li4 Li8 59.8(5) . 6_564 ?
Li11 Li4 Li8 122.3(5) 5 6_564 ?
Li9 Li4 Li8 60.5(4) . 6_564 ?
Li12 Li4 Li5 58.8(5) . . ?
Li11 Li4 Li5 120.8(5) 5 . ?
Li9 Li4 Li5 62.3(4) . . ?
Li8 Li4 Li5 110.6(5) 6_564 . ?
Li12 Li4 Li11 57.7(5) . 6_564 ?
Li11 Li4 Li11 120.7(6) 5 6_564 ?
Li9 Li4 Li11 107.4(6) . 6_564 ?
Li8 Li4 Li11 59.5(4) 6_564 6_564 ?
Li5 Li4 Li11 107.4(6) . 6_564 ?
Li12 Li4 Li7 58.7(5) . 7_655 ?
Li11 Li4 Li7 118.2(5) 5 7_655 ?
Li9 Li4 Li7 109.1(5) . 7_655 ?
Li8 Li4 Li7 109.5(5) 6_564 7_655 ?
Li5 Li4 Li7 58.8(4) . 7_655 ?
Li11 Li4 Li7 60.6(4) 6_564 7_655 ?
Li12 Li4 Ba3 113.4(5) . 5 ?
Li11 Li4 Ba3 68.1(4) 5 5 ?
Li9 Li4 Ba3 66.3(3) . 5 ?
Li8 Li4 Ba3 118.9(4) 6_564 5 ?
Li5 Li4 Ba3 64.2(3) . 5 ?
Li11 Li4 Ba3 171.0(6) 6_564 5 ?
Li7 Li4 Ba3 114.4(4) 7_655 5 ?
Li12 Li4 Ba1 111.0(5) . 5 ?
Li11 Li4 Ba1 66.1(4) 5 5 ?
Li9 Li4 Ba1 169.8(5) . 5 ?
Li8 Li4 Ba1 114.7(4) 6_564 5 ?
Li5 Li4 Ba1 114.6(4) . 5 ?
Li11 Li4 Ba1 63.5(4) 6_564 5 ?
Li7 Li4 Ba1 63.0(3) 7_655 5 ?
Ba3 Li4 Ba1 122.1(3) 5 5 ?
Li12 Li4 Ba6 112.6(5) . 2_565 ?
Li11 Li4 Ba6 67.8(3) 5 2_565 ?
Li9 Li4 Ba6 116.1(5) . 2_565 ?
Li8 Li4 Ba6 63.1(3) 6_564 2_565 ?
Li5 Li4 Ba6 171.1(5) . 2_565 ?
Li11 Li4 Ba6 64.2(4) 6_564 2_565 ?
Li7 Li4 Ba6 116.0(4) 7_655 2_565 ?
Ba3 Li4 Ba6 123.9(4) 5 2_565 ?
Ba1 Li4 Ba6 65.3(2) 5 2_565 ?
Li12 Li4 Ba6 111.7(5) . . ?
Li11 Li4 Ba6 66.1(3) 5 . ?
Li9 Li4 Ba6 118.4(5) . . ?
Li8 Li4 Ba6 171.2(5) 6_564 . ?
Li5 Li4 Ba6 63.5(3) . . ?
Li11 Li4 Ba6 114.8(5) 6_564 . ?
Li7 Li4 Ba6 62.0(3) 7_655 . ?
Ba3 Li4 Ba6 65.4(2) 5 . ?
Ba1 Li4 Ba6 64.85(19) 5 . ?
Ba6 Li4 Ba6 121.9(3) 2_565 . ?
Li12 Li4 Ba4 114.8(5) . 2_565 ?
Li11 Li4 Ba4 68.4(4) 5 2_565 ?
Li9 Li4 Ba4 65.6(3) . 2_565 ?
Li8 Li4 Ba4 64.9(3) 6_564 2_565 ?
Li5 Li4 Ba4 119.0(4) . 2_565 ?
Li11 Li4 Ba4 116.5(5) 6_564 2_565 ?
Li7 Li4 Ba4 173.5(4) 7_655 2_565 ?
Ba3 Li4 Ba4 67.5(2) 5 2_565 ?
Ba1 Li4 Ba4 121.8(4) 5 2_565 ?
Ba6 Li4 Ba4 65.1(2) 2_565 2_565 ?
Ba6 Li4 Ba4 123.4(3) . 2_565 ?
Li10 Li5 Li6 63.1(5) . 12 ?
Li10 Li5 Li12 59.9(5) . . ?
Li6 Li5 Li12 61.9(5) 12 . ?
Li10 Li5 Li7 108.4(5) . 7_655 ?
Li6 Li5 Li7 58.9(4) 12 7_655 ?
Li12 Li5 Li7 57.8(5) . 7_655 ?
Li10 Li5 Li4 103.5(5) . . ?
Li6 Li5 Li4 106.9(5) 12 . ?
Li12 Li5 Li4 52.7(5) . . ?
Li7 Li5 Li4 60.9(4) 7_655 . ?
Li10 Li5 Li9 57.6(5) . . ?
Li6 Li5 Li9 107.7(6) 12 . ?
Li12 Li5 Li9 54.7(5) . . ?
Li7 Li5 Li9 105.9(5) 7_655 . ?
Li4 Li5 Li9 56.3(4) . . ?
Li10 Li5 Li3 121.2(6) . 5 ?
Li6 Li5 Li3 121.4(6) 12 5 ?
Li12 Li5 Li3 176.6(6) . 5 ?
Li7 Li5 Li3 123.1(6) 7_655 5 ?
Li4 Li5 Li3 124.4(5) . 5 ?
Li9 Li5 Li3 122.7(6) . 5 ?
Li10 Li5 Ba3 113.9(5) . 5 ?
Li6 Li5 Ba3 169.6(6) 12 5 ?
Li12 Li5 Ba3 107.7(5) . 5 ?
Li7 Li5 Ba3 115.5(5) 7_655 5 ?
Li4 Li5 Ba3 63.4(3) . 5 ?
Li9 Li5 Ba3 64.2(3) . 5 ?
Li3 Li5 Ba3 68.9(4) 5 5 ?
Li10 Li5 Ba6 168.1(6) . . ?
Li6 Li5 Ba6 114.8(5) 12 . ?
Li12 Li5 Ba6 108.4(6) . . ?
Li7 Li5 Ba6 63.3(4) 7_655 . ?
Li4 Li5 Ba6 65.3(3) . . ?
Li9 Li5 Ba6 114.8(4) . . ?
Li3 Li5 Ba6 70.3(4) 5 . ?
Ba3 Li5 Ba6 65.8(2) 5 . ?
Li10 Li5 Ba2 64.6(4) . 5 ?
Li6 Li5 Ba2 118.1(5) 12 5 ?
Li12 Li5 Ba2 114.1(5) . 5 ?
Li7 Li5 Ba2 171.9(5) 7_655 5 ?
Li4 Li5 Ba2 115.5(4) . 5 ?
Li9 Li5 Ba2 67.1(4) . 5 ?
Li3 Li5 Ba2 65.0(4) 5 5 ?
Ba3 Li5 Ba2 66.1(2) 5 5 ?
Ba6 Li5 Ba2 122.9(4) . 5 ?
Li10 Li5 Ba5 70.0(4) . 12 ?
Li6 Li5 Ba5 64.9(4) 12 12 ?
Li12 Li5 Ba5 118.4(5) . 12 ?
Li7 Li5 Ba5 114.5(4) 7_655 12 ?
Li4 Li5 Ba5 171.0(5) . 12 ?
Li9 Li5 Ba5 121.4(5) . 12 ?
Li3 Li5 Ba5 64.5(4) 5 12 ?
Ba3 Li5 Ba5 124.5(4) 5 12 ?
Ba6 Li5 Ba5 120.6(4) . 12 ?
Ba2 Li5 Ba5 68.0(3) 5 12 ?
Li11 Li6 Li5 161.7(7) . 10_455 ?
Li11 Li6 Li8 66.1(5) . . ?
Li5 Li6 Li8 112.0(5) 10_455 . ?
Li11 Li6 Li7 111.4(6) . 16_444 ?
Li5 Li6 Li7 64.4(5) 10_455 16_444 ?
Li8 Li6 Li7 162.1(6) . 16_444 ?
Li11 Li6 Li12 58.8(5) . 14_554 ?
Li5 Li6 Li12 103.8(6) 10_455 14_554 ?
Li8 Li6 Li12 60.1(5) . 14_554 ?
Li7 Li6 Li12 102.9(6) 16_444 14_554 ?
Li11 Li6 Li12 102.9(6) . 10_455 ?
Li5 Li6 Li12 59.3(5) 10_455 10_455 ?
Li8 Li6 Li12 103.9(6) . 10_455 ?
Li7 Li6 Li12 58.7(5) 16_444 10_455 ?
Li12 Li6 Li12 53.3(6) 14_554 10_455 ?
Li11 Li6 Li10 110.5(6) . 10_455 ?
Li5 Li6 Li10 58.1(4) 10_455 10_455 ?
Li8 Li6 Li10 59.0(4) . 10_455 ?
Li7 Li6 Li10 108.7(5) 16_444 10_455 ?
Li12 Li6 Li10 58.4(5) 14_554 10_455 ?
Li12 Li6 Li10 57.5(5) 10_455 10_455 ?
Li11 Li6 Li2 57.7(4) . 12_545 ?
Li5 Li6 Li2 109.8(6) 10_455 12_545 ?
Li8 Li6 Li2 111.2(6) . 12_545 ?
Li7 Li6 Li2 57.8(4) 16_444 12_545 ?
Li12 Li6 Li2 58.5(5) 14_554 12_545 ?
Li12 Li6 Li2 58.4(5) 10_455 12_545 ?
Li10 Li6 Li2 107.7(7) 10_455 12_545 ?
Li11 Li6 Ba5 123.8(5) . . ?
Li5 Li6 Ba5 68.2(4) 10_455 . ?
Li8 Li6 Ba5 68.8(3) . . ?
Li7 Li6 Ba5 121.6(5) 16_444 . ?
Li12 Li6 Ba5 120.2(5) 14_554 . ?
Li12 Li6 Ba5 119.1(5) 10_455 . ?
Li10 Li6 Ba5 70.0(4) 10_455 . ?
Li2 Li6 Ba5 177.5(6) 12_545 . ?
Li11 Li6 Ba3 67.7(4) . . ?
Li5 Li6 Ba3 129.8(5) 10_455 . ?
Li8 Li6 Ba3 69.4(4) . . ?
Li7 Li6 Ba3 127.2(5) 16_444 . ?
Li12 Li6 Ba3 116.7(5) 14_554 . ?
Li12 Li6 Ba3 169.8(6) 10_455 . ?
Li10 Li6 Ba3 121.1(5) 10_455 . ?
Li2 Li6 Ba3 116.0(5) 12_545 . ?
Ba5 Li6 Ba3 66.4(2) . . ?
Li11 Li6 Ba4 125.7(5) . 14_454 ?
Li5 Li6 Ba4 70.3(4) 10_455 14_454 ?
Li8 Li6 Ba4 130.1(5) . 14_454 ?
Li7 Li6 Ba4 66.6(3) 16_444 14_454 ?
Li12 Li6 Ba4 169.3(6) 14_554 14_454 ?
Li12 Li6 Ba4 116.8(5) 10_455 14_454 ?
Li10 Li6 Ba4 121.6(5) 10_455 14_454 ?
Li2 Li6 Ba4 114.3(5) 12_545 14_454 ?
Ba5 Li6 Ba4 66.7(2) . 14_454 ?
Ba3 Li6 Ba4 73.0(3) . 14_454 ?
Li11 Li6 Ba4 67.3(4) . 16_444 ?
Li5 Li6 Ba4 121.6(5) 10_455 16_444 ?
Li8 Li6 Ba4 124.5(5) . 16_444 ?
Li7 Li6 Ba4 65.9(3) 16_444 16_444 ?
Li12 Li6 Ba4 115.4(5) 14_554 16_444 ?
Li12 Li6 Ba4 114.4(5) 10_455 16_444 ?
Li10 Li6 Ba4 171.5(5) 10_455 16_444 ?
Li2 Li6 Ba4 63.9(5) 12_545 16_444 ?
Ba5 Li6 Ba4 118.3(4) . 16_444 ?
Ba3 Li6 Ba4 66.3(2) . 16_444 ?
Ba4 Li6 Ba4 63.3(2) 14_454 16_444 ?
Li12 Li7 Li7 172.7(4) 7_645 3_655 ?
Li12 Li7 Li6 61.0(5) 7_645 8_554 ?
Li7 Li7 Li6 126.3(3) 3_655 8_554 ?
Li12 Li7 Li2 61.4(6) 7_645 . ?
Li7 Li7 Li2 120.0(9) 3_655 . ?
Li6 Li7 Li2 64.4(5) 8_554 . ?
Li12 Li7 Li5 57.5(5) 7_645 7_645 ?
Li7 Li7 Li5 125.4(7) 3_655 7_645 ?
Li6 Li7 Li5 56.7(4) 8_554 7_645 ?
Li2 Li7 Li5 109.0(6) . 7_645 ?
Li12 Li7 Li4 52.4(4) 7_645 7_645 ?
Li7 Li7 Li4 121.9(5) 3_655 7_645 ?
Li6 Li7 Li4 104.7(5) 8_554 7_645 ?
Li2 Li7 Li4 105.1(5) . 7_645 ?
Li5 Li7 Li4 60.3(4) 7_645 7_645 ?
Li12 Li7 Li11 55.6(4) 7_645 10 ?
Li7 Li7 Li11 118.4(5) 3_655 10 ?
Li6 Li7 Li11 107.0(5) 8_554 10 ?
Li2 Li7 Li11 56.2(3) . 10 ?
Li5 Li7 Li11 107.9(5) 7_645 10 ?
Li4 Li7 Li11 59.7(3) 7_645 10 ?
Li12 Li7 Ba1 107.0(5) 7_645 . ?
Li7 Li7 Ba1 65.71(17) 3_655 . ?
Li6 Li7 Ba1 167.9(5) 8_554 . ?
Li2 Li7 Ba1 112.3(4) . . ?
Li5 Li7 Ba1 117.0(4) 7_645 . ?
Li4 Li7 Ba1 64.3(3) 7_645 . ?
Li11 Li7 Ba1 63.8(3) 10 . ?
Li12 Li7 Ba6 109.8(5) 7_645 7_645 ?
Li7 Li7 Ba6 68.4(5) 3_655 7_645 ?
Li6 Li7 Ba6 114.7(5) 8_554 7_645 ?
Li2 Li7 Ba6 170.8(6) . 7_645 ?
Li5 Li7 Ba6 65.4(4) 7_645 7_645 ?
Li4 Li7 Ba6 65.9(3) 7_645 7_645 ?
Li11 Li7 Ba6 117.4(4) 10 7_645 ?
Ba1 Li7 Ba6 66.5(2) . 7_645 ?
Li12 Li7 Ba6 113.3(5) 7_645 5 ?
Li7 Li7 Ba6 64.0(5) 3_655 5 ?
Li6 Li7 Ba6 119.2(5) 8_554 5 ?
Li2 Li7 Ba6 62.8(6) . 5 ?
Li5 Li7 Ba6 170.7(5) 7_645 5 ?
Li4 Li7 Ba6 116.1(4) 7_645 5 ?
Li11 Li7 Ba6 64.3(3) 10 5 ?
Ba1 Li7 Ba6 65.2(2) . 5 ?
Ba6 Li7 Ba6 122.1(3) 7_645 5 ?
Li12 Li7 Ba4 118.2(5) 7_645 . ?
Li7 Li7 Ba4 67.4(3) 3_655 . ?
Li6 Li7 Ba4 68.3(3) 8_554 . ?
Li2 Li7 Ba4 66.4(4) . . ?
Li5 Li7 Ba4 117.3(4) 7_645 . ?
Li4 Li7 Ba4 170.5(4) 7_645 . ?
Li11 Li7 Ba4 115.3(5) 10 . ?
Ba1 Li7 Ba4 122.0(3) . . ?
Ba6 Li7 Ba4 122.4(3) 7_645 . ?
Ba6 Li7 Ba4 64.6(2) 5 . ?
Li12 Li7 Ba4 119.2(5) 7_645 3_655 ?
Li7 Li7 Ba4 66.9(3) 3_655 3_655 ?
Li6 Li7 Ba4 67.4(3) 8_554 3_655 ?
Li2 Li7 Ba4 120.1(3) . 3_655 ?
Li5 Li7 Ba4 68.6(3) 7_645 3_655 ?
Li4 Li7 Ba4 120.0(4) 7_645 3_655 ?
Li11 Li7 Ba4 174.4(5) 10 3_655 ?
Ba1 Li7 Ba4 121.6(3) . 3_655 ?
Ba6 Li7 Ba4 65.7(2) 7_645 3_655 ?
Ba6 Li7 Ba4 118.7(3) 5 3_655 ?
Ba4 Li7 Ba4 64.12(18) . 3_655 ?
Li6 Li8 Li10 62.3(5) . 10_455 ?
Li6 Li8 Li12 61.0(5) . 14_554 ?
Li10 Li8 Li12 59.8(5) 10_455 14_554 ?
Li6 Li8 Li9 107.7(5) . 14_554 ?
Li10 Li8 Li9 58.8(4) 10_455 14_554 ?
Li12 Li8 Li9 55.2(4) 14_554 14_554 ?
Li6 Li8 Li11 56.2(4) . . ?
Li10 Li8 Li11 105.4(5) 10_455 . ?
Li12 Li8 Li11 56.0(5) 14_554 . ?
Li9 Li8 Li11 105.5(5) 14_554 . ?
Li6 Li8 Li4 105.1(5) . 14_554 ?
Li10 Li8 Li4 104.0(5) 10_455 14_554 ?
Li12 Li8 Li4 52.3(4) 14_554 14_554 ?
Li9 Li8 Li4 57.1(4) 14_554 14_554 ?
Li11 Li8 Li4 60.5(4) . 14_554 ?
Li6 Li8 Li3 119.7(6) . 5 ?
Li10 Li8 Li3 121.1(5) 10_455 5 ?
Li12 Li8 Li3 179.0(7) 14_554 5 ?
Li9 Li8 Li3 124.6(6) 14_554 5 ?
Li11 Li8 Li3 123.6(6) . 5 ?
Li4 Li8 Li3 126.7(6) 14_554 5 ?
Li6 Li8 Ba6 114.0(5) . 5 ?
Li10 Li8 Ba6 167.8(5) 10_455 5 ?
Li12 Li8 Ba6 108.1(5) 14_554 5 ?
Li9 Li8 Ba6 114.8(5) 14_554 5 ?
Li11 Li8 Ba6 65.2(4) . 5 ?
Li4 Li8 Ba6 65.0(3) 14_554 5 ?
Li3 Li8 Ba6 71.0(4) 5 5 ?
Li6 Li8 Ba5 118.4(5) . 12 ?
Li10 Li8 Ba5 65.9(4) 10_455 12 ?
Li12 Li8 Ba5 115.4(5) 14_554 12 ?
Li9 Li8 Ba5 68.2(4) 14_554 12 ?
Li11 Li8 Ba5 170.9(5) . 12 ?
Li4 Li8 Ba5 117.8(5) 14_554 12 ?
Li3 Li8 Ba5 65.1(4) 5 12 ?
Ba6 Li8 Ba5 123.1(4) 5 12 ?
Li6 Li8 Ba5 64.1(4) . . ?
Li10 Li8 Ba5 69.0(4) 10_455 . ?
Li12 Li8 Ba5 117.0(5) 14_554 . ?
Li9 Li8 Ba5 121.7(5) 14_554 . ?
Li11 Li8 Ba5 112.0(5) . . ?
Li4 Li8 Ba5 168.9(5) 14_554 . ?
Li3 Li8 Ba5 64.0(4) 5 . ?
Ba6 Li8 Ba5 120.9(4) 5 . ?
Ba5 Li8 Ba5 68.1(2) 12 . ?
Li6 Li8 Ba4 169.8(5) . 5 ?
Li10 Li8 Ba4 115.6(5) 10_455 5 ?
Li12 Li8 Ba4 109.0(5) 14_554 5 ?
Li9 Li8 Ba4 64.8(4) 14_554 5 ?
Li11 Li8 Ba4 117.7(4) . 5 ?
Li4 Li8 Ba4 65.3(3) 14_554 5 ?
Li3 Li8 Ba4 70.2(4) 5 5 ?
Ba6 Li8 Ba4 65.8(2) 5 5 ?
Ba5 Li8 Ba4 66.4(2) 12 5 ?
Ba5 Li8 Ba4 125.3(3) . 5 ?
Li6 Li8 Ba3 64.1(4) . . ?
Li10 Li8 Ba3 119.4(5) 10_455 . ?
Li12 Li8 Ba3 113.3(5) 14_554 . ?
Li9 Li8 Ba3 168.3(5) 14_554 . ?
Li11 Li8 Ba3 63.2(4) . . ?
Li4 Li8 Ba3 115.4(4) 14_554 . ?
Li3 Li8 Ba3 66.8(4) 5 . ?
Ba6 Li8 Ba3 64.6(2) 5 . ?
Ba5 Li8 Ba3 122.5(3) 12 . ?
Ba5 Li8 Ba3 63.7(2) . . ?
Ba4 Li8 Ba3 122.0(3) 5 . ?
Li12 Li9 Li10 60.2(5) . . ?
Li12 Li9 Li10 60.8(5) . 5_565 ?
Li10 Li9 Li10 64.3(5) . 5_565 ?
Li12 Li9 Li4 55.3(5) . . ?
Li10 Li9 Li4 106.1(6) . . ?
Li10 Li9 Li4 107.2(5) 5_565 . ?
Li12 Li9 Li1 105.1(6) . 3_565 ?
Li10 Li9 Li1 57.7(4) . 3_565 ?
Li10 Li9 Li1 57.4(4) 5_565 3_565 ?
Li4 Li9 Li1 160.5(6) . 3_565 ?
Li12 Li9 Li8 59.6(5) . 6_564 ?
Li10 Li9 Li8 110.1(6) . 6_564 ?
Li10 Li9 Li8 57.5(5) 5_565 6_564 ?
Li4 Li9 Li8 62.4(4) . 6_564 ?
Li1 Li9 Li8 110.4(5) 3_565 6_564 ?
Li12 Li9 Li5 57.5(5) . . ?
Li10 Li9 Li5 55.7(4) . . ?
Li10 Li9 Li5 108.3(6) 5_565 . ?
Li4 Li9 Li5 61.4(5) . . ?
Li1 Li9 Li5 109.4(5) 3_565 . ?
Li8 Li9 Li5 111.4(5) 6_564 . ?
Li12 Li9 Ba3 171.2(6) . 7 ?
Li10 Li9 Ba3 112.3(5) . 7 ?
Li10 Li9 Ba3 112.6(5) 5_565 7 ?
Li4 Li9 Ba3 133.4(5) . 7 ?
Li1 Li9 Ba3 66.1(4) 3_565 7 ?
Li8 Li9 Ba3 123.0(5) 6_564 7 ?
Li5 Li9 Ba3 123.4(5) . 7 ?
Li12 Li9 Ba3 109.2(5) . 5 ?
Li10 Li9 Ba3 111.5(5) . 5 ?
Li10 Li9 Ba3 170.1(6) 5_565 5 ?
Li4 Li9 Ba3 64.5(4) . 5 ?
Li1 Li9 Ba3 129.1(5) 3_565 5 ?
Li8 Li9 Ba3 119.0(5) 6_564 5 ?
Li5 Li9 Ba3 63.4(4) . 5 ?
Ba3 Li9 Ba3 77.3(3) 7 5 ?
Li12 Li9 Ba4 113.3(5) . 2_565 ?
Li10 Li9 Ba4 173.1(5) . 2_565 ?
Li10 Li9 Ba4 115.5(5) 5_565 2_565 ?
Li4 Li9 Ba4 67.2(4) . 2_565 ?
Li1 Li9 Ba4 128.6(5) 3_565 2_565 ?
Li8 Li9 Ba4 66.0(4) 6_564 2_565 ?
Li5 Li9 Ba4 119.6(5) . 2_565 ?
Ba3 Li9 Ba4 74.4(3) 7 2_565 ?
Ba3 Li9 Ba4 67.5(2) 5 2_565 ?
Li12 Li9 Ba2 112.3(5) . 5 ?
Li10 Li9 Ba2 62.0(4) . 5 ?
Li10 Li9 Ba2 117.8(5) 5_565 5 ?
Li4 Li9 Ba2 115.8(5) . 5 ?
Li1 Li9 Ba2 68.4(3) 3_565 5 ?
Li8 Li9 Ba2 171.6(5) 6_564 5 ?
Li5 Li9 Ba2 62.4(4) . 5 ?
Ba3 Li9 Ba2 64.6(2) 7 5 ?
Ba3 Li9 Ba2 64.3(2) 5 5 ?
Ba4 Li9 Ba2 121.6(4) 2_565 5 ?
Li12 Li9 Ba5 114.4(5) . 7 ?
Li10 Li9 Ba5 118.7(5) . 7 ?
Li10 Li9 Ba5 63.3(4) 5_565 7 ?
Li4 Li9 Ba5 117.8(5) . 7 ?
Li1 Li9 Ba5 68.5(3) 3_565 7 ?
Li8 Li9 Ba5 62.9(3) 6_564 7 ?
Li5 Li9 Ba5 171.3(5) . 7 ?
Ba3 Li9 Ba5 64.0(2) 7 7 ?
Ba3 Li9 Ba5 124.8(4) 5 7 ?
Ba4 Li9 Ba5 65.2(2) 2_565 7 ?
Ba2 Li9 Ba5 122.4(4) 5 7 ?
Li5 Li10 Li12 60.6(5) . . ?
Li5 Li10 Li1 125.1(5) . 3_565 ?
Li12 Li10 Li1 108.2(6) . 3_565 ?
Li5 Li10 Li8 112.4(6) . 12 ?
Li12 Li10 Li8 106.2(6) . 12 ?
Li1 Li10 Li8 121.8(5) 3_565 12 ?
Li5 Li10 Li12 105.6(6) . 5_565 ?
Li12 Li10 Li12 54.8(6) . 5_565 ?
Li1 Li10 Li12 107.2(5) 3_565 5_565 ?
Li8 Li10 Li12 60.6(5) 12 5_565 ?
Li5 Li10 Li9 66.6(5) . . ?
Li12 Li10 Li9 57.7(5) . . ?
Li1 Li10 Li9 64.0(4) 3_565 . ?
Li8 Li10 Li9 162.9(6) 12 . ?
Li12 Li10 Li9 102.7(6) 5_565 . ?
Li5 Li10 Li9 162.4(7) . 5_565 ?
Li12 Li10 Li9 103.0(6) . 5_565 ?
Li1 Li10 Li9 63.7(4) 3_565 5_565 ?
Li8 Li10 Li9 63.8(5) 12 5_565 ?
Li12 Li10 Li9 57.1(5) 5_565 5_565 ?
Li9 Li10 Li9 111.6(5) . 5_565 ?
Li5 Li10 Li6 58.7(4) . 12 ?
Li12 Li10 Li6 60.7(5) . 12 ?
Li1 Li10 Li6 166.1(6) 3_565 12 ?
Li8 Li10 Li6 58.8(5) 12 12 ?
Li12 Li10 Li6 60.1(5) 5_565 12 ?
Li9 Li10 Li6 111.3(6) . 12 ?
Li9 Li10 Li6 108.9(6) 5_565 12 ?
Li5 Li10 Li10 112.2(7) . 5_565 ?
Li12 Li10 Li10 57.9(5) . 5_565 ?
Li1 Li10 Li10 57.5(3) 3_565 5_565 ?
Li8 Li10 Li10 109.6(6) 12 5_565 ?
Li12 Li10 Li10 56.7(4) 5_565 5_565 ?
Li9 Li10 Li10 58.3(5) . 5_565 ?
Li9 Li10 Li10 57.5(5) 5_565 5_565 ?
Li6 Li10 Li10 108.7(4) 12 5_565 ?
Li5 Li10 Ba2 68.5(4) . 5 ?
Li12 Li10 Ba2 117.9(5) . 5 ?
Li1 Li10 Ba2 74.1(3) 3_565 5 ?
Li8 Li10 Ba2 125.2(5) 12 5 ?
Li12 Li10 Ba2 172.7(6) 5_565 5 ?
Li9 Li10 Ba2 71.1(4) . 5 ?
Li9 Li10 Ba2 128.4(5) 5_565 5 ?
Li6 Li10 Ba2 117.8(5) 12 5 ?
Li10 Li10 Ba2 120.5(5) 5_565 5 ?
Li5 Li10 Ba5 125.6(5) . 3_565 ?
Li12 Li10 Ba5 171.9(6) . 3_565 ?
Li1 Li10 Ba5 73.1(3) 3_565 3_565 ?
Li8 Li10 Ba5 67.1(4) 12 3_565 ?
Li12 Li10 Ba5 117.0(5) 5_565 3_565 ?
Li9 Li10 Ba5 128.3(5) . 3_565 ?
Li9 Li10 Ba5 70.1(4) 5_565 3_565 ?
Li6 Li10 Ba5 116.6(5) 12 3_565 ?
Li10 Li10 Ba5 118.9(4) 5_565 3_565 ?
Ba2 Li10 Ba5 70.3(3) 5 3_565 ?
Li5 Li10 Ba5 64.9(4) . 12 ?
Li12 Li10 Ba5 114.9(5) . 12 ?
Li1 Li10 Ba5 131.8(5) 3_565 12 ?
Li8 Li10 Ba5 65.3(4) 12 12 ?
Li12 Li10 Ba5 114.7(5) 5_565 12 ?
Li9 Li10 Ba5 124.6(5) . 12 ?
Li9 Li10 Ba5 122.7(5) 5_565 12 ?
Li6 Li10 Ba5 62.0(3) 12 12 ?
Li10 Li10 Ba5 170.6(2) 5_565 12 ?
Ba2 Li10 Ba5 67.5(2) 5 12 ?
Ba5 Li10 Ba5 67.3(2) 3_565 12 ?
Li6 Li11 Li12 62.6(5) . 14_554 ?
Li6 Li11 Li4 123.2(6) . 5 ?
Li12 Li11 Li4 173.6(7) 14_554 5 ?
Li6 Li11 Li2 66.2(5) . 12_545 ?
Li12 Li11 Li2 62.5(7) 14_554 12_545 ?
Li4 Li11 Li2 121.3(7) 5 12_545 ?
Li6 Li11 Li8 57.8(5) . . ?
Li12 Li11 Li8 58.5(5) 14_554 . ?
Li4 Li11 Li8 121.2(5) 5 . ?
Li2 Li11 Li8 111.4(7) 12_545 . ?
Li6 Li11 Li4 105.9(6) . 14_554 ?
Li12 Li11 Li4 52.8(5) 14_554 14_554 ?
Li4 Li11 Li4 121.1(6) 5 14_554 ?
Li2 Li11 Li4 106.3(7) 12_545 14_554 ?
Li8 Li11 Li4 60.0(4) . 14_554 ?
Li6 Li11 Li7 110.4(6) . 12_545 ?
Li12 Li11 Li7 57.0(5) 14_554 12_545 ?
Li4 Li11 Li7 119.7(6) 5 12_545 ?
Li2 Li11 Li7 57.6(4) 12_545 12_545 ?
Li8 Li11 Li7 109.2(5) . 12_545 ?
Li4 Li11 Li7 59.8(4) 14_554 12_545 ?
Li6 Li11 Ba1 169.6(6) . . ?
Li12 Li11 Ba1 107.4(5) 14_554 . ?
Li4 Li11 Ba1 66.6(4) 5 . ?
Li2 Li11 Ba1 112.8(5) 12_545 . ?
Li8 Li11 Ba1 115.5(5) . . ?
Li4 Li11 Ba1 64.0(3) 14_554 . ?
Li7 Li11 Ba1 63.0(3) 12_545 . ?
Li6 Li11 Ba6 113.7(5) . 5 ?
Li12 Li11 Ba6 108.3(5) 14_554 5 ?
Li4 Li11 Ba6 67.5(3) 5 5 ?
Li2 Li11 Ba6 170.2(7) 12_545 5 ?
Li8 Li11 Ba6 63.2(3) . 5 ?
Li4 Li11 Ba6 64.0(4) 14_554 5 ?
Li7 Li11 Ba6 115.2(5) 12_545 5 ?
Ba1 Li11 Ba6 65.4(2) . 5 ?
Li6 Li11 Ba3 66.0(4) . . ?
Li12 Li11 Ba3 118.4(5) 14_554 . ?
Li4 Li11 Ba3 64.9(4) 5 . ?
Li2 Li11 Ba3 121.5(4) 12_545 . ?
Li8 Li11 Ba3 66.5(4) . . ?
Li4 Li11 Ba3 117.7(5) 14_554 . ?
Li7 Li11 Ba3 175.4(5) 12_545 . ?
Ba1 Li11 Ba3 120.1(4) . . ?
Ba6 Li11 Ba3 65.0(2) 5 . ?
Li6 Li11 Ba6 120.7(5) . 16_444 ?
Li12 Li11 Ba6 114.3(5) 14_554 16_444 ?
Li4 Li11 Ba6 65.9(3) 5 16_444 ?
Li2 Li11 Ba6 63.1(6) 12_545 16_444 ?
Li8 Li11 Ba6 172.8(5) . 16_444 ?
Li4 Li11 Ba6 116.1(5) 14_554 16_444 ?
Li7 Li11 Ba6 64.2(3) 12_545 16_444 ?
Ba1 Li11 Ba6 64.9(2) . 16_444 ?
Ba6 Li11 Ba6 121.5(4) 5 16_444 ?
Ba3 Li11 Ba6 120.0(4) . 16_444 ?
Li6 Li11 Ba4 68.7(4) . 16_444 ?
Li12 Li11 Ba4 119.4(5) 14_554 16_444 ?
Li4 Li11 Ba4 66.7(4) 5 16_444 ?
Li2 Li11 Ba4 66.3(4) 12_545 16_444 ?
Li8 Li11 Ba4 118.8(5) . 16_444 ?
Li4 Li11 Ba4 172.0(6) 14_554 16_444 ?
Li7 Li11 Ba4 115.7(5) 12_545 16_444 ?
Ba1 Li11 Ba4 121.0(4) . 16_444 ?
Ba6 Li11 Ba4 123.2(4) 5 16_444 ?
Ba3 Li11 Ba4 66.2(2) . 16_444 ?
Ba6 Li11 Ba4 64.2(2) 16_444 16_444 ?
Li12 Li12 Li4 178.7(7) 5_565 . ?
Li12 Li12 Li9 113.1(4) 5_565 . ?
Li4 Li12 Li9 65.8(5) . . ?
Li12 Li12 Li11 111.0(6) 5_565 6_564 ?
Li4 Li12 Li11 69.5(5) . 6_564 ?
Li9 Li12 Li11 122.4(7) . 6_564 ?
Li12 Li12 Li10 63.3(5) 5_565 . ?
Li4 Li12 Li10 116.1(6) . . ?
Li9 Li12 Li10 62.0(5) . . ?
Li11 Li12 Li10 174.4(7) 6_564 . ?
Li12 Li12 Li5 111.6(9) 5_565 . ?
Li4 Li12 Li5 68.6(5) . . ?
Li9 Li12 Li5 67.8(5) . . ?
Li11 Li12 Li5 124.6(7) 6_564 . ?
Li10 Li12 Li5 59.4(5) . . ?
Li12 Li12 Li7 112.3(7) 5_565 7_655 ?
Li4 Li12 Li7 68.9(5) . 7_655 ?
Li9 Li12 Li7 123.1(7) . 7_655 ?
Li11 Li12 Li7 67.4(5) 6_564 7_655 ?
Li10 Li12 Li7 113.8(6) . 7_655 ?
Li5 Li12 Li7 64.8(5) . 7_655 ?
Li12 Li12 Li10 61.9(5) 5_565 5_565 ?
Li4 Li12 Li10 116.9(7) . 5_565 ?
Li9 Li12 Li10 62.1(5) . 5_565 ?
Li11 Li12 Li10 112.9(7) 6_564 5_565 ?
Li10 Li12 Li10 65.3(6) . 5_565 ?
Li5 Li12 Li10 117.6(7) . 5_565 ?
Li7 Li12 Li10 174.1(7) 7_655 5_565 ?
Li12 Li12 Li8 111.2(9) 5_565 6_564 ?
Li4 Li12 Li8 67.9(5) . 6_564 ?
Li9 Li12 Li8 65.2(5) . 6_564 ?
Li11 Li12 Li8 65.5(5) 6_564 6_564 ?
Li10 Li12 Li8 116.1(7) . 6_564 ?
Li5 Li12 Li8 125.4(6) . 6_564 ?
Li7 Li12 Li8 124.2(7) 7_655 6_564 ?
Li10 Li12 Li8 59.6(5) 5_565 6_564 ?
Li12 Li12 Li6 63.5(6) 5_565 6_564 ?
Li4 Li12 Li6 116.3(7) . 6_564 ?
Li9 Li12 Li6 114.3(7) . 6_564 ?
Li11 Li12 Li6 58.6(5) 6_564 6_564 ?
Li10 Li12 Li6 117.1(6) . 6_564 ?
Li5 Li12 Li6 175.0(8) . 6_564 ?
Li7 Li12 Li6 115.7(6) 7_655 6_564 ?
Li10 Li12 Li6 61.5(5) 5_565 6_564 ?
Li8 Li12 Li6 58.9(5) 6_564 6_564 ?
Li12 Li12 Li6 63.2(7) 5_565 12 ?
Li4 Li12 Li6 117.7(7) . 12 ?
Li9 Li12 Li6 116.0(6) . 12 ?
Li11 Li12 Li6 116.0(6) 6_564 12 ?
Li10 Li12 Li6 61.8(5) . 12 ?
Li5 Li12 Li6 58.8(5) . 12 ?
Li7 Li12 Li6 60.3(5) 7_655 12 ?
Li10 Li12 Li6 115.7(7) 5_565 12 ?
Li8 Li12 Li6 174.4(7) 6_564 12 ?
Li6 Li12 Li6 116.8(6) 6_564 12 ?
Li12 Li12 Li2 63.5(4) 5_565 3_665 ?
Li4 Li12 Li2 117.6(7) . 3_665 ?
Li9 Li12 Li2 176.5(8) . 3_665 ?
Li11 Li12 Li2 59.5(4) 6_564 3_665 ?
Li10 Li12 Li2 115.8(6) . 3_665 ?
Li5 Li12 Li2 113.8(6) . 3_665 ?
Li7 Li12 Li2 60.1(5) 7_655 3_665 ?
Li10 Li12 Li2 114.6(6) 5_565 3_665 ?
Li8 Li12 Li2 114.7(6) 6_564 3_665 ?
Li6 Li12 Li2 63.8(4) 6_564 3_665 ?
Li6 Li12 Li2 63.7(4) 12 3_665 ?

loop_
_geom_bond_atom_site_label_1
_geom_bond_atom_site_label_2
_geom_bond_distance
_geom_bond_site_symmetry_2
_geom_bond_publ_flag
Ba1 Li7 3.824(12) 3_655 ?
Ba1 Li7 3.824(12) 12_545 ?
Ba1 Li7 3.824(12) 10 ?
Ba1 Li7 3.824(12) . ?
Ba1 Li11 3.851(15) 10 ?
Ba1 Li11 3.851(15) 12_545 ?
Ba1 Li11 3.851(15) 3_655 ?
Ba1 Li11 3.851(15) . ?
Ba1 Li4 3.867(12) 5 ?
Ba1 Li4 3.867(12) 14_554 ?
Ba1 Li4 3.867(12) 7_645 ?
Ba1 Li4 3.867(12) 16_444 ?
Ba2 Li10 3.814(15) 7_545 ?
Ba2 Li10 3.814(15) 5 ?
Ba2 Li5 3.928(15) 5 ?
Ba2 Li5 3.928(15) 7_545 ?
Ba2 Li3 3.992(15) 3 ?
Ba2 Li3 3.992(15) . ?
Ba2 Li9 4.085(15) 7_545 ?
Ba2 Li9 4.085(15) 5 ?
Ba2 Ba3 4.2477(7) . ?
Ba2 Ba3 4.2477(7) 3 ?
Ba2 Ba5 4.3968(7) 8_454 ?
Ba2 Ba5 4.3968(7) 6_554 ?
Ba3 Li4 3.832(13) 5 ?
Ba3 Li9 3.853(14) 7_545 ?
Ba3 Li5 3.859(14) 5 ?
Ba3 Li6 3.876(15) . ?
Ba3 Li9 3.886(15) 5 ?
Ba3 Li11 3.924(15) . ?
Ba3 Li1 3.941(9) . ?
Ba3 Li8 4.032(15) . ?
Ba3 Li3 4.126(19) 5 ?
Ba3 Li3 4.157(16) . ?
Ba3 Ba6 4.2096(8) 5 ?
Ba3 Ba5 4.2252(8) . ?
Ba4 Li9 3.981(15) 4_655 ?
Ba4 Li8 4.017(16) 5 ?
Ba4 Li2 4.020(15) . ?
Ba4 Li4 4.029(13) 4_655 ?
Ba4 Li7 4.042(13) . ?
Ba4 Li7 4.056(13) 3_655 ?
Ba4 Li11 4.077(15) 8_554 ?
Ba4 Li6 4.079(15) 6_554 ?
Ba4 Li6 4.117(13) 8_554 ?
Ba4 Ba6 4.2730(8) . ?
Ba4 Ba6 4.2771(8) 5 ?
Ba4 Ba4 4.2986(9) 3_655 ?
Ba5 Li6 3.840(14) . ?
Ba5 Li10 3.904(15) 3_565 ?
Ba5 Li3 3.937(18) 5 ?
Ba5 Li5 3.939(15) 10_455 ?
Ba5 Li8 3.940(14) 10_455 ?
Ba5 Li3 3.973(17) 14_454 ?
Ba5 Li8 3.978(14) . ?
Ba5 Li10 4.088(14) 10_455 ?
Ba5 Li9 4.109(16) 7_545 ?
Ba5 Ba4 4.3589(8) 14_454 ?
Ba5 Ba2 4.3968(7) 14_454 ?
Ba6 Li2 3.78(2) . ?
Ba6 Li7 3.824(14) 7_655 ?
Ba6 Li8 3.844(14) 5 ?
Ba6 Li5 3.892(16) . ?
Ba6 Li4 3.905(14) 4_655 ?
Ba6 Li11 3.910(16) 5 ?
Ba6 Li4 3.953(13) . ?
Ba6 Li7 3.956(14) 5 ?
Ba6 Li11 3.961(15) 8_554 ?
Ba6 Ba1 4.1939(5) 5 ?
Ba6 Ba3 4.2096(8) 5 ?
Li1 Li10 3.13(2) 7_545 ?
Li1 Li10 3.13(2) 3_565 ?
Li1 Li3 3.25(3) 5 ?
Li1 Li3 3.25(3) . ?
Li1 Li9 3.33(2) 7_545 ?
Li1 Li9 3.33(2) 3_565 ?
Li1 Ba3 3.941(9) 5 ?
Li2 Li11 3.127(17) 10 ?
Li2 Li11 3.127(17) 8_554 ?
Li2 Li7 3.177(15) 5 ?
Li2 Li7 3.177(15) . ?
Li2 Li12 3.22(3) 7_645 ?
Li2 Li12 3.22(3) 3_665 ?
Li2 Li6 3.39(2) 10 ?
Li2 Li6 3.39(2) 8_554 ?
Li2 Ba6 3.78(2) 5 ?
Li2 Ba4 4.020(15) 5 ?
Li3 Li8 3.40(2) 5 ?
Li3 Li5 3.47(2) 5 ?
Li3 Ba5 3.937(18) 5 ?
Li3 Ba5 3.973(17) 6_554 ?
Li3 Ba3 4.126(19) 5 ?
Li4 Li12 2.90(2) . ?
Li4 Li11 3.096(17) 5 ?
Li4 Li9 3.213(19) . ?
Li4 Li8 3.391(18) 6_564 ?
Li4 Li5 3.39(2) . ?
Li4 Li11 3.410(17) 6_564 ?
Li4 Li7 3.413(18) 7_655 ?
Li4 Ba3 3.832(13) 5 ?
Li4 Ba1 3.867(12) 5 ?
Li4 Ba6 3.905(14) 2_565 ?
Li4 Ba4 4.029(13) 2_565 ?
Li5 Li10 3.08(2) . ?
Li5 Li6 3.10(2) 12 ?
Li5 Li12 3.12(2) . ?
Li5 Li7 3.34(2) 7_655 ?
Li5 Li9 3.420(19) . ?
Li5 Li3 3.47(2) 5 ?
Li5 Ba3 3.859(14) 5 ?
Li5 Ba2 3.928(15) 5 ?
Li5 Ba5 3.939(15) 12 ?
Li6 Li11 3.07(2) . ?
Li6 Li5 3.10(2) 10_455 ?
Li6 Li8 3.13(2) . ?
Li6 Li7 3.176(19) 16_444 ?
Li6 Li12 3.19(2) 14_554 ?
Li6 Li12 3.20(2) 10_455 ?
Li6 Li10 3.23(2) 10_455 ?
Li6 Li2 3.39(2) 12_545 ?
Li6 Ba4 4.079(15) 14_454 ?
Li6 Ba4 4.117(13) 16_444 ?
Li7 Li12 3.13(2) 7_645 ?
Li7 Li7 3.15(2) 3_655 ?
Li7 Li6 3.176(19) 8_554 ?
Li7 Li5 3.34(2) 7_645 ?
Li7 Li4 3.413(18) 7_645 ?
Li7 Li11 3.440(19) 10 ?
Li7 Ba6 3.824(14) 7_645 ?
Li7 Ba6 3.956(14) 5 ?
Li7 Ba4 4.056(13) 3_655 ?
Li8 Li10 3.13(2) 10_455 ?
Li8 Li12 3.16(2) 14_554 ?
Li8 Li9 3.33(2) 14_554 ?
Li8 Li11 3.38(2) . ?
Li8 Li4 3.391(18) 14_554 ?
Li8 Li3 3.40(2) 5 ?
Li8 Ba6 3.844(14) 5 ?
Li8 Ba5 3.940(14) 12 ?
Li8 Ba4 4.017(16) 5 ?
Li9 Li12 3.01(2) . ?
Li9 Li10 3.15(2) . ?
Li9 Li10 3.17(2) 5_565 ?
Li9 Li1 3.33(2) 3_565 ?
Li9 Li8 3.33(2) 6_564 ?
Li9 Ba3 3.853(14) 7 ?
Li9 Ba3 3.886(15) 5 ?
Li9 Ba4 3.981(15) 2_565 ?
Li9 Ba2 4.085(15) 5 ?
Li9 Ba5 4.109(16) 7 ?
Li10 Li12 3.09(2) . ?
Li10 Li1 3.13(2) 3_565 ?
Li10 Li8 3.13(2) 12 ?
Li10 Li12 3.14(2) 5_565 ?
Li10 Li9 3.17(2) 5_565 ?
Li10 Li6 3.23(2) 12 ?
Li10 Li10 3.36(3) 5_565 ?
Li10 Ba2 3.814(15) 5 ?
Li10 Ba5 3.904(15) 3_565 ?
Li10 Ba5 4.088(14) 12 ?
Li11 Li12 3.08(2) 14_554 ?
Li11 Li4 3.096(17) 5 ?
Li11 Li2 3.127(17) 12_545 ?
Li11 Li4 3.410(17) 14_554 ?
Li11 Li7 3.440(19) 12_545 ?
Li11 Ba6 3.910(16) 5 ?
Li11 Ba6 3.961(15) 16_444 ?
Li11 Ba4 4.077(15) 16_444 ?
Li12 Li12 2.87(3) 5_565 ?
Li12 Li11 3.08(2) 6_564 ?
Li12 Li7 3.13(2) 7_655 ?
Li12 Li10 3.14(2) 5_565 ?
Li12 Li8 3.16(2) 6_564 ?
Li12 Li6 3.19(2) 6_564 ?
Li12 Li6 3.20(2) 12 ?
Li12 Li2 3.22(3) 3_665 ?
